data_2018481
loop_
_publ_author_name
'Gurale, Bharat P.'
'Gonnade, Rajesh G.'
'Shashidhar, Mysore S.'

_publ_section_title
;
 Chiral crystals from an achiral molecule:
 4,6-di-<i>O</i>-benzyl-1,3-<i>O</i>-benzylidene-2-<i>O</i>-(4-methoxybenzyl)-<i>myo</i>-5-inosose
;
_journal_coeditor_code SF3168
_journal_issue 5
_journal_name_full 'Acta Crystallographica Section C'
_journal_page_first o183
_journal_page_last o187
_journal_paper_doi 10.1107/S0108270112010001
_journal_volume 68
_journal_year 2012
_chemical_formula_iupac 'C35 H34 O7'
_chemical_formula_moiety 'C35 H34 O7'
_chemical_formula_sum 'C35 H34 O7'
_chemical_formula_weight 566.62
_chemical_melting_point 350
_chemical_name_systematic
;
4,6-di-<i>O</i>-benzyl-1,3-<i>O</i>-benzylidene-2-<i>O</i>-(4-methoxybenzyl)-
<i>myo</i>-5-inosose
;
_space_group_IT_number 4
_symmetry_cell_setting monoclinic
_symmetry_space_group_name_Hall 'P 2yb'
_symmetry_space_group_name_H-M 'P 1 21 1'
_atom_sites_solution_hydrogens geom
_atom_sites_solution_primary direct
_atom_sites_solution_secondary difmap
_audit_creation_method SHELXL97
_cell_angle_alpha 90.00
_cell_angle_beta 103.206(12)
_cell_angle_gamma 90.00
_cell_formula_units_Z 2
_cell_length_a 9.492(8)
_cell_length_b 9.735(8)
_cell_length_c 16.289(13)
_cell_measurement_reflns_used 2778
_cell_measurement_temperature 133(2)
_cell_measurement_theta_max 26.785
_cell_measurement_theta_min 2.203
_cell_volume 1465(2)
_computing_cell_refinement 'SMART (Bruker, 2003)'
_computing_data_collection 'SMART (Bruker, 2003)'
_computing_data_reduction 'SAINT (Bruker, 2003)'
_computing_molecular_graphics
;
ORTEP-3 (Farrugia, 1997) and Mercury (Macrae <i>et al.</i>,
2008)
;
_computing_publication_material
;
SHELXL97 (Sheldrick, 2008), PLATON (Spek, 2009) and publCIF
(Westrip, 2010)
;
_computing_structure_refinement 'SHELXL97 (Sheldrick, 2008)'
_computing_structure_solution 'SHELXS97 (Sheldrick, 2008)'
_diffrn_ambient_temperature 133(2)
_diffrn_measured_fraction_theta_full 0.996
_diffrn_measured_fraction_theta_max 0.996
_diffrn_measurement_device 'Bruker SMART APEX'
_diffrn_measurement_device_type 'Bruker SMART APEX CCD area-detector'
_diffrn_measurement_method '\w and \f'
_diffrn_radiation_monochromator graphite
_diffrn_radiation_source 'fine-focus sealed tube'
_diffrn_radiation_type MoK\a
_diffrn_radiation_wavelength 0.71073
_diffrn_reflns_av_R_equivalents 0.0474
_diffrn_reflns_av_sigmaI/netI 0.0631
_diffrn_reflns_limit_h_max 11
_diffrn_reflns_limit_h_min -11
_diffrn_reflns_limit_k_max 11
_diffrn_reflns_limit_k_min -11
_diffrn_reflns_limit_l_max 19
_diffrn_reflns_limit_l_min -10
_diffrn_reflns_number 7169
_diffrn_reflns_theta_full 25.00
_diffrn_reflns_theta_max 25.00
_diffrn_reflns_theta_min 2.20
_exptl_absorpt_coefficient_mu 0.089
_exptl_absorpt_correction_T_max 0.9920
_exptl_absorpt_correction_T_min 0.9842
_exptl_absorpt_correction_type multi-scan
_exptl_absorpt_process_details '(SADABS; Bruker, 2003)'
_exptl_crystal_colour colourless
_exptl_crystal_density_diffrn 1.284
_exptl_crystal_density_method 'not measured'
_exptl_crystal_description prism
_exptl_crystal_F_000 600
_exptl_crystal_size_max 0.18
_exptl_crystal_size_mid 0.13
_exptl_crystal_size_min 0.09
_refine_diff_density_max 0.286
_refine_diff_density_min -0.283
_refine_ls_extinction_method none
_refine_ls_goodness_of_fit_ref 1.256
_refine_ls_hydrogen_treatment constr
_refine_ls_matrix_type full
_refine_ls_number_parameters 443
_refine_ls_number_reflns 2741
_refine_ls_number_restraints 188
_refine_ls_restrained_S_all 1.213
_refine_ls_R_factor_all 0.0809
_refine_ls_R_factor_gt 0.0728
_refine_ls_shift/su_max 0.000
_refine_ls_shift/su_mean 0.000
_refine_ls_structure_factor_coef Fsqd
_refine_ls_weighting_details 'calc w=1/[\s^2^(Fo^2^)+(0.0251P)^2^+1.6618P] where P=(Fo^2^+2Fc^2^)/3'
_refine_ls_weighting_scheme calc
_refine_ls_wR_factor_gt 0.1347
_refine_ls_wR_factor_ref 0.1377
_reflns_number_gt 2503
_reflns_number_total 2741
_reflns_threshold_expression I>2\s(I)
_cod_data_source_file sf3168.cif
_cod_data_source_block I
_cod_original_sg_symbol_H-M 'P 21'
_cod_database_code 2018481

loop_
_symmetry_equiv_pos_as_xyz
'x, y, z'
'-x, y+1/2, -z'

loop_
_atom_site_type_symbol
_atom_site_label
_atom_site_fract_x
_atom_site_fract_y
_atom_site_fract_z
_atom_site_U_iso_or_equiv
_atom_site_adp_type
_atom_site_calc_flag
_atom_site_refinement_flags
_atom_site_occupancy
_atom_site_symmetry_multiplicity
_atom_site_disorder_assembly
_atom_site_disorder_group
O O1 0.8474(4) -0.1715(4) 1.0546(2) 0.0189(8) Uani d . 1 1 A .
O O2 1.0289(4) -0.0858(4) 0.9434(2) 0.0193(8) Uani d . 1 1 . .
O O3 0.9249(4) 0.0588(4) 1.0729(2) 0.0195(9) Uani d . 1 1 A .
O O4 0.6848(4) 0.2010(4) 0.8861(2) 0.0228(9) Uani d D 1 1 . .
O O5 0.4902(5) 0.0514(4) 0.9894(3) 0.0318(10) Uani d . 1 1 A .
O O6 0.6008(4) -0.1214(4) 0.8509(2) 0.0204(8) Uani d . 1 1 . .
O O7 0.8701(5) -0.1668(4) 0.5423(2) 0.0319(10) Uani d . 1 1 . .
C C1 0.7975(6) -0.1528(5) 0.9652(3) 0.0181(12) Uani d . 1 1 . .
H H1 0.8132 -0.2408 0.9368 0.022 Uiso calc R 1 1 . .
C C2 0.8842(5) -0.0409(6) 0.9339(3) 0.0168(12) Uani d . 1 1 A .
H H2 0.8411 -0.0228 0.8729 0.020 Uiso calc R 1 1 . .
C C3 0.8713(6) 0.0888(5) 0.9849(3) 0.0171(12) Uani d . 1 1 . .
H H3 0.9329 0.1624 0.9684 0.021 Uiso calc R 1 1 A .
C C4 0.7156(6) 0.1404(6) 0.9686(3) 0.0210(12) Uani d . 1 1 A .
H H4 0.7077 0.2121 1.0113 0.025 Uiso calc R 1 1 . .
C C5 0.6040(6) 0.0271(6) 0.9697(3) 0.0217(13) Uani d . 1 1 . .
C C6 0.6362(5) -0.1192(6) 0.9406(3) 0.0200(12) Uani d . 1 1 A .
H H6 0.5789 -0.1897 0.9636 0.024 Uiso calc R 1 1 . .
C C7 0.8465(6) -0.0499(6) 1.1021(3) 0.0211(13) Uani d . 1 1 . .
H H7 0.7446 -0.0203 1.0990 0.025 Uiso calc R 1 1 A .
C C8 1.1005(6) -0.0236(5) 0.8843(3) 0.0209(13) Uani d . 1 1 . .
H H8A 1.2041 -0.0493 0.8994 0.025 Uiso calc R 1 1 . .
H H8B 1.0945 0.0775 0.8891 0.025 Uiso calc R 1 1 . .
C C9 1.0380(6) -0.0646(6) 0.7938(3) 0.0198(12) Uani d . 1 1 . .
C C10 1.0336(6) 0.0288(6) 0.7281(3) 0.0231(13) Uani d . 1 1 . .
H H10 1.0705 0.1191 0.7403 0.028 Uiso calc R 1 1 . .
C C11 0.9762(7) -0.0092(6) 0.6463(4) 0.0297(15) Uani d . 1 1 . .
H H11 0.9735 0.0557 0.6024 0.036 Uiso calc R 1 1 . .
C C12 0.9219(6) -0.1405(6) 0.6260(3) 0.0201(12) Uani d . 1 1 . .
C C13 0.9261(6) -0.2345(6) 0.6903(4) 0.0238(13) Uani d . 1 1 . .
H H13 0.8897 -0.3248 0.6778 0.029 Uiso calc R 1 1 . .
C C14 0.9840(6) -0.1954(6) 0.7732(3) 0.0236(13) Uani d . 1 1 . .
H H14 0.9866 -0.2604 0.8170 0.028 Uiso calc R 1 1 . .
C C15 0.8230(8) -0.3025(7) 0.5190(4) 0.0386(17) Uani d . 1 1 . .
H H15A 0.7385 -0.3240 0.5418 0.058 Uiso calc R 1 1 . .
H H15B 0.9011 -0.3673 0.5418 0.058 Uiso calc R 1 1 . .
H H15C 0.7968 -0.3099 0.4574 0.058 Uiso calc R 1 1 . .
C C16 0.5726(14) 0.3062(14) 0.8804(10) 0.031(3) Uani d PDU 0.50 1 A 1
H H16A 0.6019 0.3739 0.9265 0.037 Uiso calc PR 0.50 1 A 1
H H16B 0.4805 0.2633 0.8857 0.037 Uiso calc PR 0.50 1 A 1
C C17 0.553(4) 0.376(3) 0.796(2) 0.023(2) Uani d PU 0.50 1 A 1
C C18 0.600(3) 0.509(2) 0.7918(14) 0.026(3) Uani d PU 0.50 1 A 1
H H18 0.6435 0.5561 0.8423 0.031 Uiso calc PR 0.50 1 A 1
C C19 0.5858(18) 0.576(2) 0.7147(10) 0.025(3) Uani d PU 0.50 1 A 1
H H19 0.6253 0.6655 0.7123 0.030 Uiso calc PR 0.50 1 A 1
C C20 0.515(2) 0.5128(19) 0.6437(11) 0.028(3) Uani d PU 0.50 1 A 1
H H20 0.4961 0.5617 0.5918 0.034 Uiso calc PR 0.50 1 A 1
C C21 0.469(2) 0.3763(16) 0.6446(14) 0.025(3) Uani d PU 0.50 1 A 1
H H21 0.4245 0.3299 0.5940 0.030 Uiso calc PR 0.50 1 A 1
C C22 0.492(2) 0.309(3) 0.7251(11) 0.023(3) Uani d PU 0.50 1 A 1
H H22 0.4626 0.2165 0.7280 0.028 Uiso calc PR 0.50 1 A 1
C C16' 0.5385(11) 0.2576(14) 0.8590(9) 0.025(3) Uani d PDU 0.50 1 A 2
H H16C 0.5099 0.3047 0.9066 0.030 Uiso calc PR 0.50 1 A 2
H H16D 0.4680 0.1835 0.8383 0.030 Uiso calc PR 0.50 1 A 2
C C17' 0.543(4) 0.358(3) 0.790(3) 0.024(2) Uani d PU 0.50 1 A 2
C C18' 0.610(3) 0.484(2) 0.8077(14) 0.024(3) Uani d PU 0.50 1 A 2
H H18' 0.6555 0.5054 0.8644 0.028 Uiso calc PR 0.50 1 A 2
C C19' 0.6131(18) 0.577(2) 0.7464(9) 0.026(3) Uani d PU 0.50 1 A 2
H H19' 0.6638 0.6612 0.7600 0.031 Uiso calc PR 0.50 1 A 2
C C20' 0.5413(19) 0.5493(17) 0.6628(13) 0.027(3) Uani d PU 0.50 1 A 2
H H20' 0.5424 0.6160 0.6204 0.033 Uiso calc PR 0.50 1 A 2
C C21' 0.468(2) 0.4245(17) 0.6406(13) 0.025(3) Uani d PU 0.50 1 A 2
H H21' 0.4177 0.4084 0.5839 0.030 Uiso calc PR 0.50 1 A 2
C C22' 0.468(2) 0.320(3) 0.7046(12) 0.026(3) Uani d PU 0.50 1 A 2
H H22' 0.4227 0.2333 0.6916 0.031 Uiso calc PR 0.50 1 A 2
C C23 0.4499(6) -0.1230(8) 0.8143(3) 0.0315(15) Uani d . 1 1 . .
H H23A 0.4032 -0.0414 0.8328 0.038 Uiso calc R 1 1 . .
H H23B 0.4053 -0.2063 0.8324 0.038 Uiso calc R 1 1 . .
C C24 0.4288(6) -0.1221(6) 0.7195(3) 0.0246(13) Uani d . 1 1 . .
C C25 0.3052(6) -0.1812(7) 0.6716(3) 0.0294(14) Uani d . 1 1 . .
H H25 0.2361 -0.2211 0.6984 0.035 Uiso calc R 1 1 . .
C C26 0.2813(6) -0.1827(8) 0.5848(4) 0.0383(17) Uani d . 1 1 . .
H H26 0.1956 -0.2232 0.5521 0.046 Uiso calc R 1 1 . .
C C27 0.3822(6) -0.1253(8) 0.5451(4) 0.0365(16) Uani d . 1 1 . .
H H27 0.3662 -0.1267 0.4854 0.044 Uiso calc R 1 1 . .
C C28 0.5062(7) -0.0661(8) 0.5936(4) 0.0375(17) Uani d . 1 1 . .
H H28 0.5760 -0.0267 0.5671 0.045 Uiso calc R 1 1 . .
C C29 0.5285(6) -0.0644(7) 0.6804(4) 0.0288(14) Uani d . 1 1 . .
H H29 0.6134 -0.0230 0.7134 0.035 Uiso calc R 1 1 . .
C C30 0.9215(6) -0.0793(6) 1.1925(3) 0.0218(13) Uani d . 1 1 A .
C C31 1.0589(6) -0.1286(6) 1.2139(4) 0.0270(13) Uani d . 1 1 . .
H H31 1.1097 -0.1469 1.1712 0.032 Uiso calc R 1 1 A .
C C32 1.1240(6) -0.1521(7) 1.2960(4) 0.0346(15) Uani d . 1 1 A .
H H32 1.2206 -0.1854 1.3104 0.041 Uiso calc R 1 1 . .
C C33 1.0506(7) -0.1279(6) 1.3587(4) 0.0324(15) Uani d . 1 1 . .
H H33 1.0967 -0.1451 1.4160 0.039 Uiso calc R 1 1 A .
C C34 0.9112(7) -0.0790(6) 1.3384(4) 0.0314(15) Uani d . 1 1 A .
H H34 0.8601 -0.0629 1.3812 0.038 Uiso calc R 1 1 . .
C C35 0.8457(6) -0.0533(6) 1.2544(4) 0.0265(13) Uani d . 1 1 . .
H H35 0.7498 -0.0182 1.2394 0.032 Uiso calc R 1 1 A .

loop_
_atom_site_aniso_label
_atom_site_aniso_U_11
_atom_site_aniso_U_22
_atom_site_aniso_U_33
_atom_site_aniso_U_12
_atom_site_aniso_U_13
_atom_site_aniso_U_23
O1 0.024(2) 0.0161(19) 0.0174(18) -0.0030(17) 0.0063(16) 0.0016(16)
O2 0.0183(19) 0.024(2) 0.0169(19) 0.0019(16) 0.0065(15) 0.0032(16)
O3 0.030(2) 0.0148(19) 0.0162(19) 0.0012(17) 0.0093(16) 0.0045(16)
O4 0.028(2) 0.026(2) 0.020(2) 0.0110(18) 0.0185(17) 0.0073(18)
O5 0.027(2) 0.044(3) 0.031(2) 0.007(2) 0.0183(18) 0.005(2)
O6 0.0188(19) 0.030(2) 0.0140(18) -0.0001(18) 0.0065(15) -0.0016(17)
O7 0.050(3) 0.031(2) 0.0147(19) -0.003(2) 0.0064(18) -0.0003(19)
C1 0.029(3) 0.013(3) 0.013(3) -0.003(2) 0.005(2) -0.003(2)
C2 0.011(3) 0.025(3) 0.013(2) 0.009(2) 0.000(2) 0.002(2)
C3 0.028(3) 0.016(3) 0.007(2) -0.002(2) 0.005(2) 0.002(2)
C4 0.031(3) 0.021(3) 0.014(3) 0.001(3) 0.011(2) 0.002(2)
C5 0.026(3) 0.034(3) 0.008(2) 0.008(3) 0.009(2) 0.000(2)
C6 0.020(3) 0.026(3) 0.017(3) -0.005(3) 0.008(2) -0.004(2)
C7 0.030(3) 0.022(3) 0.013(3) 0.003(3) 0.010(2) 0.003(2)
C8 0.015(3) 0.016(3) 0.034(3) 0.007(2) 0.011(2) 0.002(2)
C9 0.016(3) 0.018(3) 0.027(3) 0.000(2) 0.008(2) -0.008(3)
C10 0.032(3) 0.015(3) 0.026(3) -0.001(3) 0.014(3) -0.002(2)
C11 0.038(4) 0.029(4) 0.022(3) 0.001(3) 0.007(3) 0.014(3)
C12 0.019(3) 0.023(3) 0.019(3) 0.007(3) 0.006(2) 0.007(2)
C13 0.033(3) 0.014(3) 0.028(3) -0.006(3) 0.013(3) -0.004(2)
C14 0.028(3) 0.033(3) 0.017(3) 0.006(3) 0.018(2) 0.008(3)
C15 0.062(5) 0.034(4) 0.019(3) -0.009(4) 0.007(3) -0.008(3)
C16 0.031(5) 0.029(6) 0.035(6) 0.008(5) 0.012(5) 0.003(5)
C17 0.022(4) 0.023(5) 0.028(5) 0.013(4) 0.010(4) 0.002(4)
C18 0.029(4) 0.021(5) 0.027(6) 0.008(4) 0.006(5) 0.000(4)
C19 0.029(5) 0.019(4) 0.028(6) 0.006(4) 0.011(5) 0.000(6)
C20 0.034(5) 0.021(6) 0.029(5) 0.009(5) 0.006(4) 0.005(5)
C21 0.024(4) 0.023(6) 0.030(5) 0.007(5) 0.012(4) 0.006(6)
C22 0.020(5) 0.022(5) 0.030(6) 0.009(4) 0.014(5) 0.005(5)
C16' 0.029(5) 0.025(6) 0.026(6) 0.008(5) 0.015(4) 0.007(5)
C17' 0.023(4) 0.023(5) 0.029(5) 0.012(4) 0.012(4) 0.004(4)
C18' 0.026(5) 0.022(6) 0.026(6) 0.013(5) 0.011(5) -0.002(5)
C19' 0.026(5) 0.024(5) 0.027(6) 0.008(4) 0.003(5) 0.002(5)
C20' 0.029(5) 0.023(6) 0.029(6) 0.007(5) 0.003(5) 0.004(5)
C21' 0.026(4) 0.025(6) 0.026(4) 0.007(6) 0.011(4) -0.003(6)
C22' 0.025(5) 0.025(5) 0.027(5) 0.007(4) 0.006(4) 0.006(5)
C23 0.015(3) 0.051(4) 0.029(3) -0.001(3) 0.006(2) -0.008(3)
C24 0.024(3) 0.029(3) 0.023(3) 0.007(3) 0.009(2) -0.002(3)
C25 0.015(3) 0.051(4) 0.023(3) -0.001(3) 0.006(2) 0.003(3)
C26 0.015(3) 0.075(5) 0.022(3) 0.006(3) -0.003(2) 0.000(3)
C27 0.033(3) 0.063(5) 0.014(3) 0.007(4) 0.007(2) 0.004(3)
C28 0.035(4) 0.054(4) 0.028(3) 0.006(4) 0.016(3) 0.008(3)
C29 0.026(3) 0.033(3) 0.027(3) -0.005(3) 0.006(3) 0.004(3)
C30 0.031(3) 0.017(3) 0.015(3) -0.005(3) -0.001(2) 0.008(2)
C31 0.025(3) 0.029(3) 0.030(3) -0.006(3) 0.013(3) 0.004(3)
C32 0.020(3) 0.033(4) 0.046(4) 0.001(3) -0.002(3) 0.011(3)
C33 0.037(4) 0.031(3) 0.021(3) -0.009(3) -0.010(3) 0.016(3)
C34 0.046(4) 0.032(4) 0.020(3) -0.021(3) 0.016(3) -0.007(3)
C35 0.019(3) 0.024(3) 0.038(3) 0.000(3) 0.008(3) -0.002(3)

loop_
_atom_type_symbol
_atom_type_description
_atom_type_scat_dispersion_real
_atom_type_scat_dispersion_imag
_atom_type_scat_source
C C 0.0033 0.0016 'International Tables Vol C Tables 4.2.6.8 and 6.1.1.4'
H H 0.0000 0.0000 'International Tables Vol C Tables 4.2.6.8 and 6.1.1.4'
O O 0.0106 0.0060 'International Tables Vol C Tables 4.2.6.8 and 6.1.1.4'

loop_
_geom_angle_atom_site_label_1
_geom_angle_atom_site_label_2
_geom_angle_atom_site_label_3
_geom_angle
C7 O1 C1 114.0(4)
C2 O2 C8 113.2(4)
C7 O3 C3 112.9(4)
C4 O4 C16 109.6(7)
C4 O4 C16' 114.4(7)
C23 O6 C6 114.2(4)
C12 O7 C15 117.5(4)
O1 C1 C2 110.6(4)
O1 C1 C6 111.8(4)
C2 C1 C6 110.2(4)
O1 C1 H1 108.0
C2 C1 H1 108.0
C6 C1 H1 108.0
O2 C2 C1 109.1(4)
O2 C2 C3 113.0(4)
C1 C2 C3 107.0(4)
O2 C2 H2 109.2
C1 C2 H2 109.2
C3 C2 H2 109.2
O3 C3 C4 110.4(4)
O3 C3 C2 108.7(4)
C4 C3 C2 111.8(4)
O3 C3 H3 108.6
C4 C3 H3 108.6
C2 C3 H3 108.6
O4 C4 C3 106.3(4)
O4 C4 C5 108.3(4)
C3 C4 C5 114.0(4)
O4 C4 H4 109.4
C3 C4 H4 109.4
C5 C4 H4 109.4
O5 C5 C4 121.4(5)
O5 C5 C6 120.4(5)
C4 C5 C6 118.1(4)
O6 C6 C1 104.6(4)
O6 C6 C5 108.1(4)
C1 C6 C5 111.9(4)
O6 C6 H6 110.7
C1 C6 H6 110.7
C5 C6 H6 110.7
O1 C7 O3 111.5(4)
O1 C7 C30 108.3(4)
O3 C7 C30 107.4(4)
O1 C7 H7 109.8
O3 C7 H7 109.8
C30 C7 H7 109.8
O2 C8 C9 113.8(4)
O2 C8 H8A 108.8
C9 C8 H8A 108.8
O2 C8 H8B 108.8
C9 C8 H8B 108.8
H8A C8 H8B 107.7
C14 C9 C10 117.9(5)
C14 C9 C8 121.4(5)
C10 C9 C8 120.7(5)
C11 C10 C9 120.3(5)
C11 C10 H10 119.8
C9 C10 H10 119.8
C10 C11 C12 121.5(5)
C10 C11 H11 119.2
C12 C11 H11 119.2
O7 C12 C13 125.0(5)
O7 C12 C11 116.1(5)
C13 C12 C11 118.9(5)
C12 C13 C14 119.4(5)
C12 C13 H13 120.3
C14 C13 H13 120.3
C9 C14 C13 122.0(5)
C9 C14 H14 119.0
C13 C14 H14 119.0
O7 C15 H15A 109.5
O7 C15 H15B 109.5
H15A C15 H15B 109.5
O7 C15 H15C 109.5
H15A C15 H15C 109.5
H15B C15 H15C 109.5
O4 C16 C17 108.1(15)
O4 C16 H16A 110.1
C17 C16 H16A 110.1
O4 C16 H16B 110.1
C17 C16 H16B 110.1
H16A C16 H16B 108.4
C22 C17 C18 119(4)
C22 C17 C16 120(2)
C18 C17 C16 120(3)
C17 C18 C19 122(3)
C17 C18 H18 119.2
C19 C18 H18 119.2
C20 C19 C18 119.0(18)
C20 C19 H19 120.5
C18 C19 H19 120.5
C19 C20 C21 121.4(18)
C19 C20 H20 119.3
C21 C20 H20 119.3
C20 C21 C22 117(2)
C20 C21 H21 121.4
C22 C21 H21 121.4
C17 C22 C21 121(3)
C17 C22 H22 119.5
C21 C22 H22 119.5
O4 C16' C17' 106.5(16)
O4 C16' H16C 110.4
C17' C16' H16C 110.4
O4 C16' H16D 110.4
C17' C16' H16D 110.4
H16C C16' H16D 108.6
C18' C17' C22' 122(3)
C18' C17' C16' 120(3)
C22' C17' C16' 118(2)
C19' C18' C17' 122(3)
C19' C18' H18' 119.2
C17' C18' H18' 119.2
C18' C19' C20' 119.9(19)
C18' C19' H19' 120.0
C20' C19' H19' 120.0
C19' C20' C21' 121.2(18)
C19' C20' H20' 119.4
C21' C20' H20' 119.4
C20' C21' C22' 120(2)
C20' C21' H21' 120.0
C22' C21' H21' 120.0
C17' C22' C21' 115(3)
C17' C22' H22' 122.3
C21' C22' H22' 122.3
O6 C23 C24 108.3(4)
O6 C23 H23A 110.0
C24 C23 H23A 110.0
O6 C23 H23B 110.0
C24 C23 H23B 110.0
H23A C23 H23B 108.4
C29 C24 C25 119.7(5)
C29 C24 C23 122.0(5)
C25 C24 C23 118.3(5)
C24 C25 C26 120.3(5)
C24 C25 H25 119.9
C26 C25 H25 119.9
C25 C26 C27 120.2(6)
C25 C26 H26 119.9
C27 C26 H26 119.9
C28 C27 C26 119.3(5)
C28 C27 H27 120.4
C26 C27 H27 120.4
C29 C28 C27 120.0(6)
C29 C28 H28 120.0
C27 C28 H28 120.0
C24 C29 C28 120.5(6)
C24 C29 H29 119.7
C28 C29 H29 119.7
C31 C30 C35 120.3(5)
C31 C30 C7 121.9(5)
C35 C30 C7 117.8(5)
C32 C31 C30 120.5(5)
C32 C31 H31 119.8
C30 C31 H31 119.8
C31 C32 C33 120.4(6)
C31 C32 H32 119.8
C33 C32 H32 119.8
C34 C33 C32 120.1(5)
C34 C33 H33 119.9
C32 C33 H33 119.9
C33 C34 C35 119.3(5)
C33 C34 H34 120.3
C35 C34 H34 120.3
C30 C35 C34 119.5(5)
C30 C35 H35 120.3
C34 C35 H35 120.3

loop_
_geom_bond_atom_site_label_1
_geom_bond_atom_site_label_2
_geom_bond_distance
O1 C7 1.416(7)
O1 C1 1.437(6)
O2 C2 1.416(6)
O2 C8 1.434(6)
O3 C7 1.436(6)
O3 C3 1.437(6)
O4 C4 1.436(6)
O4 C16 1.465(9)
O4 C16' 1.465(9)
O5 C5 1.218(6)
O6 C23 1.420(6)
O6 C6 1.424(6)
O7 C12 1.364(7)
O7 C15 1.418(8)
C1 C2 1.521(7)
C1 C6 1.527(7)
C1 H1 1.0000
C2 C3 1.532(7)
C2 H2 1.0000
C3 C4 1.525(8)
C3 H3 1.0000
C4 C5 1.532(8)
C4 H4 1.0000
C5 C6 1.553(8)
C6 H6 1.0000
C7 C30 1.508(7)
C7 H7 1.0000
C8 C9 1.512(8)
C8 H8A 0.9900
C8 H8B 0.9900
C9 C14 1.385(8)
C9 C10 1.397(8)
C10 C11 1.371(8)
C10 H10 0.9500
C11 C12 1.389(8)
C11 H11 0.9500
C12 C13 1.384(8)
C13 C14 1.390(8)
C13 H13 0.9500
C14 H14 0.9500
C15 H15A 0.9800
C15 H15B 0.9800
C15 H15C 0.9800
C16 C17 1.50(4)
C16 H16A 0.9900
C16 H16B 0.9900
C17 C22 1.34(3)
C17 C18 1.37(3)
C18 C19 1.40(2)
C18 H18 0.9500
C19 C20 1.35(2)
C19 H19 0.9500
C20 C21 1.40(2)
C20 H20 0.9500
C21 C22 1.44(2)
C21 H21 0.9500
C22 H22 0.9500
C16' C17' 1.50(4)
C16' H16C 0.9900
C16' H16D 0.9900
C17' C18' 1.39(3)
C17' C22' 1.45(4)
C18' C19' 1.35(2)
C18' H18' 0.9500
C19' C20' 1.40(2)
C19' H19' 0.9500
C20' C21' 1.41(2)
C20' H20' 0.9500
C21' C22' 1.46(3)
C21' H21' 0.9500
C22' H22' 0.9500
C23 C24 1.511(7)
C23 H23A 0.9900
C23 H23B 0.9900
C24 C29 1.376(8)
C24 C25 1.378(8)
C25 C26 1.379(8)
C25 H25 0.9500
C26 C27 1.389(8)
C26 H26 0.9500
C27 C28 1.384(9)
C27 H27 0.9500
C28 C29 1.381(8)
C28 H28 0.9500
C29 H29 0.9500
C30 C31 1.359(8)
C30 C35 1.389(8)
C31 C32 1.358(8)
C31 H31 0.9500
C32 C33 1.382(9)
C32 H32 0.9500
C33 C34 1.374(9)
C33 H33 0.9500
C34 C35 1.390(8)
C34 H34 0.9500
C35 H35 0.9500

loop_
_geom_hbond_atom_site_label_D
_geom_hbond_atom_site_label_H
_geom_hbond_atom_site_label_A
_geom_hbond_site_symmetry_A
_geom_hbond_distance_DH
_geom_hbond_distance_HA
_geom_hbond_distance_DA
_geom_hbond_angle_DHA
C8 H8B O1 2_757 0.99 2.62 3.572(7) 160
C10 H10 Cg2 2_757 0.95 2.76 3.588(7) 146
C14 H14 O3 2_747 0.95 2.52 3.430(7) 161
C16 H16A O5 2_657 0.99 2.49 3.336(14) 144

loop_
_geom_torsion_atom_site_label_1
_geom_torsion_atom_site_label_2
_geom_torsion_atom_site_label_3
_geom_torsion_atom_site_label_4
_geom_torsion
C7 O1 C1 C2 55.2(5)
C7 O1 C1 C6 -68.0(5)
C8 O2 C2 C1 153.0(4)
C8 O2 C2 C3 -88.1(5)
O1 C1 C2 O2 66.5(5)
C6 C1 C2 O2 -169.4(4)
O1 C1 C2 C3 -56.0(5)
C6 C1 C2 C3 68.1(5)
C7 O3 C3 C4 63.2(5)
C7 O3 C3 C2 -59.7(5)
O2 C2 C3 O3 -61.9(5)
C1 C2 C3 O3 58.2(5)
O2 C2 C3 C4 176.0(4)
C1 C2 C3 C4 -63.9(5)
C16 O4 C4 C3 -153.4(7)
C16' O4 C4 C3 -179.7(7)
C16 O4 C4 C5 83.8(8)
C16' O4 C4 C5 57.4(8)
O3 C3 C4 O4 165.1(4)
C2 C3 C4 O4 -73.8(5)
O3 C3 C4 C5 -75.7(5)
C2 C3 C4 C5 45.4(6)
O4 C4 C5 O5 -90.0(6)
C3 C4 C5 O5 151.9(5)
O4 C4 C5 C6 87.0(5)
C3 C4 C5 C6 -31.1(6)
C23 O6 C6 C1 166.7(5)
C23 O6 C6 C5 -74.0(6)
O1 C1 C6 O6 -172.8(4)
C2 C1 C6 O6 63.8(5)
O1 C1 C6 C5 70.4(5)
C2 C1 C6 C5 -53.0(5)
O5 C5 C6 O6 97.0(5)
C4 C5 C6 O6 -80.0(6)
O5 C5 C6 C1 -148.3(5)
C4 C5 C6 C1 34.7(6)
C1 O1 C7 O3 -53.7(6)
C1 O1 C7 C30 -171.7(4)
C3 O3 C7 O1 56.5(5)
C3 O3 C7 C30 175.1(4)
C2 O2 C8 C9 -66.3(5)
O2 C8 C9 C14 -34.9(7)
O2 C8 C9 C10 145.3(5)
C14 C9 C10 C11 0.5(8)
C8 C9 C10 C11 -179.8(5)
C9 C10 C11 C12 -0.4(9)
C15 O7 C12 C13 -3.0(8)
C15 O7 C12 C11 175.8(5)
C10 C11 C12 O7 -178.8(5)
C10 C11 C12 C13 0.1(8)
O7 C12 C13 C14 178.9(5)
C11 C12 C13 C14 0.1(8)
C10 C9 C14 C13 -0.3(8)
C8 C9 C14 C13 179.9(5)
C12 C13 C14 C9 0.0(8)
C4 O4 C16 C17 174.8(13)
C16' O4 C16 C17 -79(3)
O4 C16 C17 C22 70(3)
O4 C16 C17 C18 -109(3)
C22 C17 C18 C19 0(4)
C16 C17 C18 C19 179(2)
C17 C18 C19 C20 5(3)
C18 C19 C20 C21 -7(3)
C19 C20 C21 C22 4(3)
C18 C17 C22 C21 -3(4)
C16 C17 C22 C21 178(2)
C20 C21 C22 C17 1(3)
C4 O4 C16' C17' 160.0(12)
C16 O4 C16' C17' 76(3)
O4 C16' C17' C18' -74(3)
O4 C16' C17' C22' 109(3)
C22' C17' C18' C19' -2(4)
C16' C17' C18' C19' -179(2)
C17' C18' C19' C20' 3(3)
C18' C19' C20' C21' -1(3)
C19' C20' C21' C22' -2(3)
C18' C17' C22' C21' -1(4)
C16' C17' C22' C21' 176(2)
C20' C21' C22' C17' 2(3)
C6 O6 C23 C24 178.8(5)
O6 C23 C24 C29 -27.8(8)
O6 C23 C24 C25 152.3(6)
C29 C24 C25 C26 0.0(10)
C23 C24 C25 C26 179.9(6)
C24 C25 C26 C27 0.4(11)
C25 C26 C27 C28 -0.3(11)
C26 C27 C28 C29 -0.1(10)
C25 C24 C29 C28 -0.5(10)
C23 C24 C29 C28 179.6(6)
C27 C28 C29 C24 0.5(10)
O1 C7 C30 C31 56.3(7)
O3 C7 C30 C31 -64.3(6)
O1 C7 C30 C35 -124.1(5)
O3 C7 C30 C35 115.3(5)
C35 C30 C31 C32 -0.5(9)
C7 C30 C31 C32 179.0(6)
C30 C31 C32 C33 0.9(10)
C31 C32 C33 C34 -0.4(10)
C32 C33 C34 C35 -0.5(9)
C31 C30 C35 C34 -0.4(8)
C7 C30 C35 C34 -180.0(5)
C33 C34 C35 C30 0.9(9)
